data_7113755
loop_
_publ_author_name
'Dolomanov, Oleg V.'
'Blake, Alexander J.'
'Champness, Neil R.'
'Schr\"oder, Martin'
'Wilson, Claire'

_publ_section_title
;
 A novel synthetic strategy for hexanuclear supramolecular
 architectures
;
_journal_issue 6
_journal_name_full 'Chemical Communications'
_journal_page_first 682
_journal_paper_doi 10.1039/b300605k
_journal_year 2003
_chemical_formula_sum 'C168 H120 Ag6 F36 N36 Sb6'
_chemical_formula_weight 4704.72
_chemical_name_common
;
bis(6,6'-ethynyl-4-pyridine)2,2'-bipyridyl silver hexafluoroantimonate
;
_chemical_name_systematic
;
bis(6,6'-ethynyl-4-pyridine)2,2'-bipyridyl silver hexafluoroantimonate
;
_space_group_IT_number 2
_symmetry_cell_setting triclinic
_symmetry_space_group_name_Hall '-P 1'
_symmetry_space_group_name_H-M 'P -1'
_atom_sites_solution_hydrogens geom
_atom_sites_solution_primary direct
_atom_sites_solution_secondary 'difference Fourier'
_audit_creation_method SHELXL-97
_cell_angle_alpha 113.311(4)
_cell_angle_beta 96.282(5)
_cell_angle_gamma 113.352(4)
_cell_formula_units_Z 1
_cell_length_a 15.971(5)
_cell_length_b 18.961(6)
_cell_length_c 19.029(6)
_cell_measurement_reflns_used 3736
_cell_measurement_temperature 150(2)
_cell_measurement_theta_max 23.85
_cell_measurement_theta_min 2.15
_cell_volume 4610(3)
_computing_cell_refinement 'Bruker SAINT version 6.02a (Bruker, 2000)'
_computing_data_collection 'Bruker SMART version 5.624 (Bruker, 2001)'
_computing_data_reduction 'Bruker SAINT; Bruker SHELXTL (Bruker, 1997)'
_computing_molecular_graphics 'OLEX (Oleg V. Dolomanov, 2002)'
_computing_publication_material 'SHELXL-97; PLATON (Spek, 2001)'
_computing_structure_refinement 'SHELXL-97 (Sheldrick, 1997)'
_computing_structure_solution 'SHELXS-97 (Sheldrick, 1990)'
_diffrn_ambient_temperature 150(2)
_diffrn_measured_fraction_theta_full 0.994
_diffrn_measured_fraction_theta_max 0.994
_diffrn_measurement_device_type 'Bruker SMART1000 CCD area detector'
_diffrn_measurement_method omega
_diffrn_radiation_monochromator graphite
_diffrn_radiation_source 'sealed tube'
_diffrn_radiation_type MoK\a
_diffrn_radiation_wavelength 0.71073
_diffrn_reflns_av_R_equivalents 0.109
_diffrn_reflns_av_sigmaI/netI 0.169
_diffrn_reflns_limit_h_max 21
_diffrn_reflns_limit_h_min -21
_diffrn_reflns_limit_k_max 25
_diffrn_reflns_limit_k_min -25
_diffrn_reflns_limit_l_max 24
_diffrn_reflns_limit_l_min -24
_diffrn_reflns_number 41278
_diffrn_reflns_theta_full 25.00
_diffrn_reflns_theta_max 25.00
_diffrn_reflns_theta_min 1.23
_diffrn_standards_decay_% none
_exptl_absorpt_coefficient_mu 1.580
_exptl_absorpt_correction_T_max 1.000
_exptl_absorpt_correction_T_min 0.646
_exptl_absorpt_correction_type multi-scan
_exptl_absorpt_process_details '(SADABS; Bruker, 2001)'
_exptl_crystal_colour 'pale yellow'
_exptl_crystal_density_diffrn 1.695
_exptl_crystal_description column
_exptl_crystal_F_000 2292
_exptl_crystal_size_max 0.19
_exptl_crystal_size_mid 0.08
_exptl_crystal_size_min 0.07
_refine_diff_density_max 2.17
_refine_diff_density_min -1.56
_refine_diff_density_rms 0.23
_refine_ls_extinction_coef 0.00120(18)
_refine_ls_extinction_expression Fc^*^=kFc[1+0.001xFc^2^\l^3^/sin(2\q)]^-1/4^
_refine_ls_extinction_method SHELXL
_refine_ls_goodness_of_fit_ref 1.198
_refine_ls_hydrogen_treatment 'riding model'
_refine_ls_matrix_type full
_refine_ls_number_parameters 1141
_refine_ls_number_reflns 16122
_refine_ls_number_restraints 321
_refine_ls_restrained_S_all 1.187
_refine_ls_R_factor_all 0.1856
_refine_ls_R_factor_gt 0.0779
_refine_ls_shift/su_max 0.045
_refine_ls_shift/su_mean 0.002
_refine_ls_structure_factor_coef Fsqd
_refine_ls_weighting_details
;
calc w=1/[\s^2^(Fo^2^)+(0.0873P)^2^] where P=(Fo^2^+2Fc^2^)/3
;
_refine_ls_weighting_scheme calc
_refine_ls_wR_factor_gt 0.1806
_refine_ls_wR_factor_ref 0.2485
_reflns_number_gt 7531
_reflns_number_total 16122
_reflns_threshold_expression >2sigma(I)
_cod_duplicate_entry 7104031
_cod_data_source_file b300605k.txt
_cod_data_source_block Compound_3(AGSBL6)
_cod_depositor_comments
;
The following automatic conversions were performed:

'_symmetry_cell_setting' value 'Triclinic' changed to 'triclinic'
according to
/usr/data/users/saulius/automatic-downloads/retrospective/RSC/lib/dictionaries/cif_core.dic
dictionary named 'cif_core.dic' version 2.4.2 from 2011-04-26.

Automatic conversion script
Id: cif_fix_values 2281 2013-09-26 08:29:07Z andrius 

The following automatic conversions were performed:

'_atom_sites_solution_hydrogens' value 'geometrically placed' was
changed to 'geom'.

Automatic conversion script
Id: cif_fix_values 6452 2018-10-05 10:23:21Z andrius 
;
_cod_original_sg_symbol_H-M 'P-1 '
_cod_database_code 7113755

loop_
_symmetry_equiv_pos_as_xyz
'x, y, z'
'-x, -y, -z'

loop_
_atom_site_label
_atom_site_type_symbol
_atom_site_fract_x
_atom_site_fract_y
_atom_site_fract_z
_atom_site_U_iso_or_equiv
_atom_site_adp_type
_atom_site_occupancy
_atom_site_symmetry_multiplicity
_atom_site_calc_flag
_atom_site_refinement_flags
Sb15 Sb 0.0000 0.0000 0.0000 0.0396(4) Uani 1 2 d SU
F16 F 0.0751(9) -0.0221(11) 0.0596(10) 0.140(6) Uani 1 1 d U
F17 F 0.0546(12) 0.1136(8) 0.0794(8) 0.146(6) Uani 1 1 d U
F18 F -0.0997(8) -0.0355(8) 0.0434(8) 0.103(4) Uani 1 1 d U
Sb19 Sb 0.57030(8) 0.37091(7) 0.04528(7) 0.0498(3) Uani 1 1 d U
F20 F 0.5823(6) 0.4509(7) 0.1470(6) 0.076(3) Uani 1 1 d U
F21 F 0.6829(7) 0.4568(7) 0.0452(7) 0.084(3) Uani 1 1 d U
F22 F 0.6418(8) 0.3350(8) 0.0911(7) 0.095(3) Uani 1 1 d U
F23 F 0.5560(9) 0.2914(8) -0.0571(7) 0.108(4) Uani 1 1 d U
F24 F 0.4569(7) 0.2868(6) 0.0451(6) 0.073(3) Uani 1 1 d U
F25 F 0.4980(8) 0.4077(8) 0.0003(7) 0.090(3) Uani 1 1 d U
Ag1 Ag -0.03225(7) -0.30228(7) 0.08868(7) 0.0378(3) Uani 1 1 d U
Ag2 Ag 0.34015(7) 0.26388(8) 0.32990(7) 0.0419(3) Uani 1 1 d U
Ag3 Ag 0.28847(8) -0.05641(7) -0.20501(7) 0.0388(3) Uani 1 1 d U
N1 N -0.0779(7) -0.3706(7) 0.1702(6) 0.029(2) Uani 1 1 d U
N1' N 0.0462(7) -0.3858(7) 0.0890(6) 0.030(2) Uani 1 1 d U
N1A N 0.4464(7) 0.2985(7) 0.4525(6) 0.031(2) Uani 1 1 d U
N1B N 0.4829(7) 0.4045(7) 0.3821(6) 0.032(2) Uani 1 1 d U
N1C N 0.3118(8) -0.1421(8) -0.3245(7) 0.038(3) Uani 1 1 d U
N1D N 0.4536(7) -0.0245(7) -0.1830(7) 0.035(3) Uani 1 1 d U
N12 N -0.2465(8) -0.0467(8) 0.1922(7) 0.042(3) Uani 1 1 d U
N12' N 0.2158(8) -0.1482(8) -0.1531(7) 0.037(3) Uani 1 1 d U
N12A N 0.0775(9) -0.1594(8) 0.1908(8) 0.051(3) Uani 1 1 d U
N12B N 0.1456(8) 0.3241(8) 0.0091(7) 0.039(3) Uani 1 1 d U
N12C N -0.1919(7) -0.2306(7) -0.3412(7) 0.037(3) Uani 1 1 d U
N12D N 0.3761(8) 0.1974(8) 0.2184(7) 0.045(3) Uani 1 1 d U
C2 C -0.0526(9) -0.4296(9) 0.1674(9) 0.035(3) Uani 1 1 d U
C2' C 0.0277(9) -0.4294(9) 0.1311(8) 0.033(3) Uani 1 1 d U
C2A C 0.5225(9) 0.3834(9) 0.4961(8) 0.031(3) Uani 1 1 d U
C2B C 0.5492(9) 0.4300(8) 0.4493(8) 0.029(3) Uani 1 1 d U
C2C C 0.4005(9) -0.1319(9) -0.3244(8) 0.031(3) Uani 1 1 d U
C2D C 0.4803(10) -0.0597(9) -0.2473(8) 0.038(3) Uani 1 1 d U
C3 C -0.0941(10) -0.4861(9) 0.2001(9) 0.040(3) Uani 1 1 d U
H3A H -0.0745 -0.5279 0.1982 0.048 Uiso 1 1 calc R
C3' C 0.0804(10) -0.4704(9) 0.1418(9) 0.037(3) Uani 1 1 d U
H3'A H 0.0661 -0.5009 0.1720 0.045 Uiso 1 1 calc R
C3A C 0.5722(9) 0.4168(9) 0.5770(8) 0.037(3) Uani 1 1 d U
H3AA H 0.6246 0.4748 0.6062 0.045 Uiso 1 1 calc R
C3B C 0.6438(9) 0.4989(9) 0.4723(9) 0.038(3) Uani 1 1 d U
H3BA H 0.6906 0.5190 0.5208 0.046 Uiso 1 1 calc R
C3C C 0.4175(10) -0.1834(9) -0.3904(9) 0.047(4) Uani 1 1 d U
H3CA H 0.4812 -0.1722 -0.3894 0.057 Uiso 1 1 calc R
C3D C 0.5772(10) -0.0283(11) -0.2444(10) 0.058(5) Uani 1 1 d U
H3DA H 0.5946 -0.0515 -0.2911 0.070 Uiso 1 1 calc R
C4 C -0.1619(12) -0.4785(11) 0.2336(10) 0.054(4) Uani 1 1 d U
H4A H -0.1912 -0.5168 0.2544 0.065 Uiso 1 1 calc R
C4' C 0.1527(10) -0.4664(9) 0.1083(9) 0.041(3) Uani 1 1 d U
H4'A H 0.1895 -0.4935 0.1155 0.049 Uiso 1 1 calc R
C4A C 0.5456(10) 0.3661(9) 0.6148(9) 0.039(3) Uani 1 1 d U
H4AA H 0.5788 0.3900 0.6701 0.047 Uiso 1 1 calc R
C4B C 0.6671(10) 0.5369(10) 0.4227(9) 0.048(4) Uani 1 1 d U
H4BA H 0.7307 0.5820 0.4372 0.058 Uiso 1 1 calc R
C4C C 0.3387(11) -0.2529(10) -0.4591(10) 0.056(4) Uani 1 1 d U
H4CA H 0.3478 -0.2923 -0.5033 0.067 Uiso 1 1 calc R
C4D C 0.6460(12) 0.0372(13) -0.1713(11) 0.087(7) Uani 1 1 d U
H4DA H 0.7123 0.0594 -0.1668 0.105 Uiso 1 1 calc R
C5 C -0.1905(10) -0.4177(10) 0.2390(9) 0.044(4) Uani 1 1 d U
H5A H -0.2369 -0.4117 0.2647 0.053 Uiso 1 1 calc R
C5' C 0.1712(10) -0.4227(9) 0.0644(9) 0.040(3) Uani 1 1 d U
H5'A H 0.2204 -0.4203 0.0400 0.048 Uiso 1 1 calc R
C5A C 0.4708(10) 0.2807(10) 0.5725(9) 0.040(3) Uani 1 1 d U
H5AA H 0.4531 0.2443 0.5971 0.048 Uiso 1 1 calc R
C5B C 0.5985(9) 0.5095(9) 0.3523(9) 0.043(4) Uani 1 1 d U
H5BA H 0.6133 0.5346 0.3179 0.051 Uiso 1 1 calc R
C5C C 0.2469(11) -0.2627(11) -0.4608(9) 0.056(4) Uani 1 1 d U
H5CA H 0.1931 -0.3065 -0.5077 0.067 Uiso 1 1 calc R
C5D C 0.6186(12) 0.0707(13) -0.1047(11) 0.085(7) Uani 1 1 d U
H5DA H 0.6663 0.1149 -0.0542 0.102 Uiso 1 1 calc R
C6 C -0.1481(10) -0.3653(9) 0.2051(8) 0.036(3) Uani 1 1 d U
C6' C 0.1183(9) -0.3817(9) 0.0552(8) 0.034(3) Uani 1 1 d U
C6A C 0.4219(10) 0.2498(10) 0.4913(9) 0.040(3) Uani 1 1 d U
C6B C 0.5044(9) 0.4415(9) 0.3349(8) 0.034(3) Uani 1 1 d U
C6C C 0.2354(10) -0.2068(10) -0.3923(9) 0.040(3) Uani 1 1 d U
C6D C 0.5229(11) 0.0405(11) -0.1108(9) 0.054(4) Uani 1 1 d U
C7 C -0.1712(10) -0.2977(10) 0.2062(9) 0.042(4) Uani 1 1 d U
C7' C 0.1347(9) -0.3346(9) 0.0118(8) 0.034(3) Uani 1 1 d U
C7A C 0.3442(10) 0.1621(10) 0.4391(9) 0.042(4) Uani 1 1 d U
C7B C 0.4297(10) 0.4125(9) 0.2643(9) 0.040(4) Uani 1 1 d U
C7C C 0.1430(10) -0.2163(10) -0.3883(9) 0.044(4) Uani 1 1 d U
C7D C 0.4892(11) 0.0738(10) -0.0438(9) 0.049(4) Uani 1 1 d U
C8 C -0.1891(9) -0.2452(10) 0.1996(9) 0.040(4) Uani 1 1 d U
C8' C 0.1463(9) -0.2945(9) -0.0254(9) 0.036(3) Uani 1 1 d U
C8A C 0.2820(11) 0.0905(10) 0.3869(9) 0.046(4) Uani 1 1 d U
C8B C 0.3702(10) 0.3915(11) 0.2058(9) 0.045(4) Uani 1 1 d U
C8C C 0.0695(11) -0.2165(10) -0.3788(9) 0.048(4) Uani 1 1 d U
C8D C 0.4629(11) 0.0998(10) 0.0121(9) 0.043(4) Uani 1 1 d U
C9 C -0.2072(10) -0.1786(9) 0.1944(8) 0.038(3) Uani 1 1 d U
C9' C 0.1671(9) -0.2460(8) -0.0707(8) 0.031(3) Uani 1 1 d U
C9A C 0.2118(10) 0.0059(10) 0.3218(9) 0.044(3) Uani 1 1 d U
C9B C 0.2932(10) 0.3661(9) 0.1379(8) 0.037(3) Uani 1 1 d U
C9C C -0.0188(10) -0.2216(9) -0.3657(10) 0.043(3) Uani 1 1 d U
C9D C 0.4359(11) 0.1345(10) 0.0832(9) 0.041(3) Uani 1 1 d U
C10 C -0.2848(11) -0.1993(10) 0.1350(10) 0.049(4) Uani 1 1 d U
H10A H -0.3261 -0.2581 0.0941 0.059 Uiso 1 1 calc R
C10' C 0.2137(10) -0.2642(9) -0.1289(9) 0.038(3) Uani 1 1 d U
H10B H 0.2300 -0.3099 -0.1415 0.046 Uiso 1 1 calc R
C10A C 0.1491(11) -0.0024(10) 0.2578(9) 0.047(4) Uani 1 1 d U
H10C H 0.1509 0.0482 0.2576 0.056 Uiso 1 1 calc R
C10B C 0.3138(10) 0.3923(10) 0.0803(9) 0.044(4) Uani 1 1 d U
H10D H 0.3786 0.4249 0.0838 0.053 Uiso 1 1 calc R
C10C C -0.0299(9) -0.1985(10) -0.2896(9) 0.047(4) Uani 1 1 d U
H10E H 0.0216 -0.1791 -0.2446 0.056 Uiso 1 1 calc R
C10D C 0.4993(10) 0.1923(10) 0.1573(9) 0.046(4) Uani 1 1 d U
H10F H 0.5660 0.2130 0.1644 0.055 Uiso 1 1 calc R
C11 C -0.3003(11) -0.1312(10) 0.1372(9) 0.050(4) Uani 1 1 d U
H11A H -0.3535 -0.1460 0.0961 0.060 Uiso 1 1 calc R
C11' C 0.2351(10) -0.2133(10) -0.1674(9) 0.042(3) Uani 1 1 d U
H11B H 0.2659 -0.2264 -0.2070 0.050 Uiso 1 1 calc R
C11A C 0.0854(11) -0.0841(10) 0.1956(9) 0.048(4) Uani 1 1 d U
H11C H 0.0438 -0.0879 0.1529 0.057 Uiso 1 1 calc R
C11B C 0.2380(10) 0.3703(10) 0.0170(9) 0.040(3) Uani 1 1 d U
H11D H 0.2530 0.3890 -0.0218 0.048 Uiso 1 1 calc R
C11C C -0.1168(10) -0.2040(10) -0.2800(9) 0.048(4) Uani 1 1 d U
H11E H -0.1233 -0.1882 -0.2277 0.058 Uiso 1 1 calc R
C11D C 0.4700(10) 0.2223(10) 0.2234(9) 0.047(4) Uani 1 1 d U
H11F H 0.5176 0.2622 0.2748 0.057 Uiso 1 1 calc R
C13 C -0.1691(10) -0.0257(10) 0.2487(10) 0.050(4) Uani 1 1 d U
H13A H -0.1281 0.0340 0.2876 0.060 Uiso 1 1 calc R
C13' C 0.1700(9) -0.1306(9) -0.0979(8) 0.035(3) Uani 1 1 d U
H13B H 0.1556 -0.0840 -0.0863 0.042 Uiso 1 1 calc R
C13A C 0.1316(13) -0.1522(11) 0.2526(11) 0.078(6) Uani 1 1 d U
H13C H 0.1244 -0.2046 0.2521 0.094 Uiso 1 1 calc R
C13B C 0.1258(11) 0.3004(12) 0.0642(10) 0.061(5) Uani 1 1 d U
H13D H 0.0605 0.2706 0.0611 0.073 Uiso 1 1 calc R
C13C C -0.1801(10) -0.2492(10) -0.4135(9) 0.045(4) Uani 1 1 d U
H13E H -0.2318 -0.2650 -0.4565 0.054 Uiso 1 1 calc R
C13D C 0.3101(11) 0.1413(11) 0.1446(9) 0.060(5) Uani 1 1 d U
H13F H 0.2443 0.1240 0.1397 0.071 Uiso 1 1 calc R
C14 C -0.1472(11) -0.0898(10) 0.2514(10) 0.058(5) Uani 1 1 d U
H14A H -0.0921 -0.0731 0.2917 0.069 Uiso 1 1 calc R
C14' C 0.1436(9) -0.1797(8) -0.0575(9) 0.034(3) Uani 1 1 d U
H14B H 0.1092 -0.1676 -0.0206 0.041 Uiso 1 1 calc R
C14A C 0.2004(13) -0.0713(11) 0.3204(11) 0.073(6) Uani 1 1 d U
H14C H 0.2378 -0.0699 0.3639 0.087 Uiso 1 1 calc R
C14B C 0.1979(11) 0.3180(12) 0.1271(10) 0.065(5) Uani 1 1 d U
H14D H 0.1805 0.2960 0.1633 0.078 Uiso 1 1 calc R
C14C C -0.0964(10) -0.2468(10) -0.4292(9) 0.046(4) Uani 1 1 d U
H14E H -0.0917 -0.2618 -0.4820 0.055 Uiso 1 1 calc R
C14D C 0.3348(11) 0.1073(11) 0.0745(10) 0.061(5) Uani 1 1 d U
H14F H 0.2869 0.0678 0.0232 0.073 Uiso 1 1 calc R
Sb33 Sb 0.5000 0.0000 0.5000 0.0583(5) Uani 1 2 d SU
F34 F 0.3812(13) -0.0671(12) 0.4258(13) 0.246(11) Uani 1 1 d U
F35 F 0.5142(10) -0.1002(8) 0.4650(8) 0.112(4) Uani 1 1 d U
F36 F 0.548(2) 0.0203(13) 0.4255(12) 0.232(10) Uani 1 1 d U
Sb26 Sb 0.12259(8) 0.44881(9) 0.32320(8) 0.0691(4) Uani 1 1 d U
F27 F 0.1954(9) 0.5005(11) 0.2710(9) 0.130(5) Uani 1 1 d U
F28 F 0.1993(7) 0.3990(6) 0.3306(6) 0.069(3) Uani 1 1 d U
F29 F 0.0425(8) 0.3519(11) 0.2249(7) 0.154(5) Uani 1 1 d U
F30 F 0.0498(8) 0.3982(6) 0.3772(6) 0.077(3) Uani 1 1 d U
F31 F 0.0485(9) 0.5029(12) 0.3200(11) 0.151(5) Uani 1 1 d U
F32 F 0.2060(7) 0.5459(6) 0.4231(7) 0.089(3) Uani 1 1 d U
N40 N 0.2872(11) -0.3505(11) -0.3188(9) 0.077(5) Uani 1 1 d U
C41 C 0.2136(13) -0.3985(13) -0.3639(11) 0.064(5) Uani 1 1 d U
C42 C 0.1187(13) -0.4637(15) -0.4206(12) 0.102(8) Uani 1 1 d U
H42C H 0.0902 -0.5095 -0.4054 0.152 Uiso 1 1 calc R
H42B H 0.1235 -0.4897 -0.4749 0.152 Uiso 1 1 calc R
H42A H 0.0782 -0.4360 -0.4199 0.152 Uiso 1 1 calc R
N52 N 0.4002(13) 0.6291(13) 0.1992(12) 0.102(6) Uani 1 1 d U
C53 C 0.4701(15) 0.6256(13) 0.1921(12) 0.071(5) Uani 1 1 d U
C54 C 0.5599(15) 0.6251(15) 0.1894(13) 0.089(7) Uani 1 1 d U
H54A H 0.5663 0.5868 0.2097 0.133 Uiso 1 1 calc R
H54B H 0.6134 0.6848 0.2229 0.133 Uiso 1 1 calc R
H54C H 0.5610 0.6034 0.1336 0.133 Uiso 1 1 calc R
N49 N 0.7503(13) 0.7105(11) 0.3899(10) 0.086(5) Uani 1 1 d U
C50 C 0.7878(14) 0.7814(14) 0.4081(12) 0.072(6) Uani 1 1 d U
C51 C 0.8410(19) 0.8797(16) 0.4388(18) 0.135(11) Uani 1 1 d U
N43 N 0.135(2) -0.2674(18) 0.3550(18) 0.140(11) Uani 1 1 d U
C44 C 0.195(3) -0.2807(17) 0.3401(13) 0.105(9) Uani 1 1 d U
C45 C 0.292(2) -0.2826(17) 0.3220(18) 0.156(12) Uani 1 1 d U
H45C H 0.3473 -0.2418 0.3716 0.235 Uiso 1 1 calc R
H45B H 0.3046 -0.2652 0.2805 0.235 Uiso 1 1 calc R
H45A H 0.2837 -0.3420 0.3032 0.235 Uiso 1 1 calc R
N46 N 0.6414(17) -0.1511(17) 0.3239(15) 0.129(8) Uani 1 1 d U
C47 C 0.578(2) -0.1489(16) 0.2888(15) 0.095(7) Uani 1 1 d U
C48 C 0.493(2) -0.1489(16) 0.2447(14) 0.116(9) Uani 1 1 d U
N37 N 0.0470(18) -0.0841(18) -0.463(2) 0.159(11) Uani 1 1 d U
C38 C 0.122(2) -0.0772(18) -0.465(2) 0.127(11) Uani 1 1 d U
C39 C 0.2148(18) -0.0654(17) -0.4662(16) 0.123(9) Uani 1 1 d U
H39C H 0.2153 -0.0899 -0.5221 0.185 Uiso 1 1 calc R
H39B H 0.2321 -0.0955 -0.4403 0.185 Uiso 1 1 calc R
H39A H 0.2613 -0.0027 -0.4367 0.185 Uiso 1 1 calc R

loop_
_atom_site_aniso_label
_atom_site_aniso_U_11
_atom_site_aniso_U_22
_atom_site_aniso_U_33
_atom_site_aniso_U_23
_atom_site_aniso_U_13
_atom_site_aniso_U_12
Sb15 0.0260(8) 0.0358(8) 0.0452(9) 0.0120(7) 0.0059(6) 0.0132(7)
F16 0.071(8) 0.195(13) 0.214(16) 0.166(13) 0.028(9) 0.052(10)
F17 0.161(14) 0.056(6) 0.113(11) -0.008(6) 0.047(10) 0.004(7)
F18 0.081(7) 0.104(9) 0.157(12) 0.073(9) 0.082(8) 0.051(7)
Sb19 0.0336(6) 0.0534(7) 0.0566(8) 0.0214(6) 0.0144(5) 0.0209(6)
F20 0.038(5) 0.073(6) 0.082(6) 0.017(5) 0.034(5) 0.012(5)
F21 0.057(6) 0.088(7) 0.099(8) 0.047(6) 0.043(6) 0.022(5)
F22 0.064(7) 0.104(9) 0.139(9) 0.071(8) 0.024(7) 0.049(7)
F23 0.111(10) 0.105(8) 0.079(6) 0.020(6) 0.043(6) 0.048(7)
F24 0.049(5) 0.054(6) 0.093(7) 0.037(5) 0.010(5) 0.006(4)
F25 0.069(7) 0.094(8) 0.128(9) 0.077(7) 0.024(6) 0.036(6)
Ag1 0.0240(6) 0.0340(7) 0.0504(8) 0.0225(6) 0.0029(5) 0.0095(5)
Ag2 0.0154(6) 0.0466(7) 0.0406(7) 0.0109(6) 0.0050(5) 0.0056(5)
Ag3 0.0293(6) 0.0373(7) 0.0543(8) 0.0216(6) 0.0222(5) 0.0181(5)
N1 0.027(6) 0.032(6) 0.030(6) 0.016(5) 0.007(4) 0.014(5)
N1' 0.014(5) 0.030(6) 0.037(7) 0.014(5) 0.001(4) 0.006(5)
N1A 0.020(5) 0.030(5) 0.037(5) 0.008(4) 0.013(4) 0.013(4)
N1B 0.018(5) 0.034(6) 0.030(6) 0.009(4) 0.005(4) 0.007(4)
N1C 0.025(5) 0.043(7) 0.038(6) 0.012(5) 0.011(4) 0.016(5)
N1D 0.021(5) 0.038(7) 0.040(5) 0.011(5) 0.012(4) 0.015(5)
N12 0.030(7) 0.033(6) 0.057(8) 0.018(6) 0.017(5) 0.013(6)
N12' 0.024(6) 0.042(7) 0.053(7) 0.023(6) 0.020(5) 0.020(6)
N12A 0.037(7) 0.035(5) 0.063(8) 0.022(5) -0.005(6) 0.008(5)
N12B 0.028(5) 0.041(7) 0.044(7) 0.025(6) 0.005(5) 0.011(6)
N12C 0.017(5) 0.034(7) 0.038(6) 0.008(6) 0.004(5) 0.002(5)
N12D 0.026(6) 0.039(7) 0.041(5) 0.005(5) 0.008(5) 0.005(6)
C2 0.023(7) 0.031(8) 0.048(9) 0.021(7) 0.009(6) 0.008(6)
C2' 0.024(7) 0.033(8) 0.036(8) 0.014(6) 0.009(5) 0.013(6)
C2A 0.017(6) 0.034(7) 0.036(6) 0.011(5) 0.008(5) 0.012(5)
C2B 0.013(5) 0.029(7) 0.031(7) 0.006(6) 0.005(5) 0.008(4)
C2C 0.024(5) 0.039(8) 0.031(6) 0.019(5) 0.015(4) 0.012(6)
C2D 0.024(5) 0.041(9) 0.040(7) 0.009(6) 0.010(5) 0.018(6)
C3 0.032(8) 0.035(8) 0.058(10) 0.030(8) 0.015(6) 0.012(7)
C3' 0.029(8) 0.029(8) 0.052(10) 0.022(7) 0.010(6) 0.011(6)
C3A 0.021(7) 0.038(8) 0.038(7) 0.011(6) 0.003(5) 0.010(6)
C3B 0.015(6) 0.035(8) 0.044(9) 0.012(7) -0.004(6) 0.005(5)
C3C 0.027(7) 0.041(9) 0.046(8) 0.005(6) 0.023(6) 0.005(6)
C3D 0.026(6) 0.066(12) 0.051(9) 0.001(8) 0.014(6) 0.020(7)
C4 0.054(10) 0.074(12) 0.070(12) 0.059(10) 0.034(8) 0.033(9)
C4' 0.037(8) 0.036(9) 0.056(10) 0.020(7) 0.012(7) 0.026(7)
C4A 0.036(8) 0.036(7) 0.036(8) 0.011(6) 0.005(6) 0.018(6)
C4B 0.025(7) 0.041(9) 0.062(10) 0.026(8) 0.002(6) 0.003(6)
C4C 0.041(8) 0.046(10) 0.052(9) 0.000(7) 0.020(7) 0.016(8)
C4D 0.023(7) 0.097(16) 0.074(11) -0.011(10) 0.004(6) 0.023(9)
C5 0.026(8) 0.060(10) 0.056(10) 0.038(8) 0.016(7) 0.020(7)
C5' 0.020(7) 0.034(9) 0.062(10) 0.022(7) 0.013(6) 0.008(6)
C5A 0.033(8) 0.041(7) 0.043(7) 0.020(6) 0.016(6) 0.014(6)
C5B 0.023(6) 0.044(9) 0.065(10) 0.034(8) 0.010(6) 0.013(6)
C5C 0.036(7) 0.062(11) 0.035(8) 0.007(7) 0.009(6) 0.011(8)
C5D 0.025(6) 0.081(14) 0.063(10) -0.022(10) -0.005(7) 0.012(9)
C6 0.035(8) 0.033(8) 0.036(8) 0.016(7) 0.013(6) 0.014(7)
C6' 0.021(7) 0.029(8) 0.041(9) 0.016(6) 0.003(5) 0.006(6)
C6A 0.028(8) 0.041(7) 0.044(7) 0.015(5) 0.012(5) 0.016(5)
C6B 0.022(6) 0.043(8) 0.033(7) 0.015(6) 0.012(5) 0.013(5)
C6C 0.021(5) 0.045(9) 0.043(7) 0.018(6) 0.012(5) 0.009(6)
C6D 0.039(6) 0.072(12) 0.036(7) 0.011(7) 0.008(5) 0.032(8)
C7 0.022(8) 0.048(9) 0.056(10) 0.028(8) 0.009(7) 0.017(7)
C7' 0.019(7) 0.029(8) 0.040(9) 0.013(6) 0.002(6) 0.005(6)
C7A 0.024(8) 0.045(7) 0.051(9) 0.023(6) 0.014(6) 0.011(5)
C7B 0.027(7) 0.041(9) 0.044(8) 0.019(7) 0.006(5) 0.013(7)
C7C 0.025(6) 0.042(9) 0.059(10) 0.021(8) 0.005(6) 0.017(7)
C7D 0.041(9) 0.049(10) 0.035(7) 0.002(7) 0.004(6) 0.024(8)
C8 0.014(7) 0.046(8) 0.058(10) 0.027(8) 0.009(7) 0.012(7)
C8' 0.020(7) 0.029(8) 0.044(9) 0.013(6) 0.006(6) 0.004(7)
C8A 0.032(8) 0.042(7) 0.054(9) 0.017(6) 0.014(6) 0.015(6)
C8B 0.031(7) 0.067(11) 0.044(9) 0.033(9) 0.015(6) 0.023(8)
C8C 0.033(7) 0.044(10) 0.056(10) 0.014(8) 0.007(7) 0.019(8)
C8D 0.040(9) 0.047(10) 0.039(7) 0.017(7) 0.012(6) 0.023(8)
C9 0.034(8) 0.042(7) 0.039(9) 0.012(6) 0.017(6) 0.025(6)
C9' 0.017(7) 0.023(7) 0.035(8) 0.007(6) 0.001(5) 0.001(6)
C9A 0.029(8) 0.043(6) 0.048(8) 0.019(6) 0.013(5) 0.007(6)
C9B 0.029(6) 0.039(9) 0.036(8) 0.013(7) 0.003(5) 0.017(6)
C9C 0.023(6) 0.033(8) 0.056(8) 0.014(8) 0.011(6) 0.006(7)
C9D 0.039(7) 0.040(9) 0.040(6) 0.013(6) 0.011(5) 0.023(7)
C10 0.038(9) 0.035(7) 0.060(10) 0.017(7) 0.001(6) 0.014(7)
C10' 0.031(8) 0.030(8) 0.046(9) 0.014(7) 0.012(6) 0.013(7)
C10A 0.043(9) 0.036(6) 0.052(9) 0.019(6) 0.012(6) 0.014(7)
C10B 0.023(7) 0.055(10) 0.044(9) 0.025(8) 0.006(6) 0.010(7)
C10C 0.012(6) 0.044(9) 0.051(7) 0.015(8) -0.002(6) -0.005(7)
C10D 0.026(7) 0.058(11) 0.042(7) 0.018(7) 0.014(5) 0.014(7)
C11 0.037(9) 0.042(7) 0.054(10) 0.013(7) -0.003(7) 0.018(7)
C11' 0.023(8) 0.057(9) 0.063(10) 0.037(8) 0.025(7) 0.025(7)
C11A 0.036(9) 0.039(6) 0.056(9) 0.025(6) 0.001(6) 0.008(7)
C11B 0.027(6) 0.049(10) 0.050(9) 0.030(8) 0.016(6) 0.017(7)
C11C 0.024(7) 0.055(10) 0.047(8) 0.019(8) 0.008(6) 0.008(8)
C11D 0.026(6) 0.050(10) 0.039(7) 0.000(7) 0.001(5) 0.019(7)
C13 0.026(8) 0.027(7) 0.072(11) 0.015(7) 0.005(6) 0.001(6)
C13' 0.022(7) 0.034(8) 0.043(9) 0.014(6) 0.012(6) 0.014(7)
C13A 0.065(13) 0.040(7) 0.085(13) 0.031(8) -0.031(9) -0.002(9)
C13B 0.026(7) 0.088(13) 0.063(11) 0.057(11) 0.001(7) 0.004(9)
C13C 0.029(7) 0.054(10) 0.046(7) 0.017(8) 0.013(6) 0.021(8)
C13D 0.025(7) 0.061(11) 0.042(7) -0.003(7) 0.000(5) 0.006(8)
C14 0.028(9) 0.040(7) 0.078(12) 0.023(7) -0.008(7) 0.003(7)
C14' 0.013(7) 0.029(8) 0.053(9) 0.016(6) 0.014(6) 0.006(6)
C14A 0.060(12) 0.043(7) 0.073(12) 0.028(8) -0.022(8) -0.002(8)
C14B 0.030(6) 0.090(14) 0.062(11) 0.052(11) -0.001(7) 0.005(9)
C14C 0.031(7) 0.058(10) 0.041(8) 0.019(8) 0.017(6) 0.017(8)
C14D 0.025(6) 0.055(11) 0.047(8) -0.011(8) -0.002(6) 0.010(8)
Sb33 0.0464(10) 0.0495(10) 0.0627(11) 0.0178(9) 0.0073(8) 0.0204(9)
F34 0.118(11) 0.154(16) 0.27(2) -0.037(13) -0.100(11) 0.073(10)
F35 0.116(10) 0.084(8) 0.142(11) 0.041(8) 0.043(9) 0.066(8)
F36 0.44(3) 0.161(16) 0.195(19) 0.126(15) 0.22(2) 0.159(18)
Sb26 0.0302(6) 0.0883(10) 0.0772(9) 0.0567(8) -0.0015(6) 0.0060(6)
F27 0.087(8) 0.217(13) 0.189(11) 0.178(11) 0.067(8) 0.079(8)
F28 0.053(6) 0.040(5) 0.075(7) 0.019(5) 0.000(5) 0.003(4)
F29 0.034(6) 0.241(12) 0.056(6) 0.035(7) -0.017(5) -0.004(7)
F30 0.080(7) 0.054(6) 0.077(7) 0.032(5) 0.027(5) 0.013(5)
F31 0.073(8) 0.235(14) 0.266(16) 0.207(12) 0.071(9) 0.089(10)
F32 0.059(6) 0.036(5) 0.127(7) 0.021(5) 0.010(5) 0.006(4)
N40 0.053(9) 0.082(12) 0.069(11) 0.012(9) 0.006(7) 0.035(9)
C41 0.053(10) 0.087(15) 0.053(12) 0.026(10) 0.018(7) 0.042(9)
C42 0.048(11) 0.13(2) 0.083(16) 0.050(14) 0.011(9) 0.005(11)
N52 0.053(11) 0.110(15) 0.133(17) 0.065(14) 0.032(11) 0.024(11)
C53 0.059(12) 0.076(14) 0.074(13) 0.042(11) 0.020(11) 0.023(12)
C54 0.092(15) 0.100(17) 0.116(18) 0.069(15) 0.056(15) 0.062(15)
N49 0.086(14) 0.060(9) 0.092(13) 0.031(11) 0.033(11) 0.021(10)
C50 0.055(13) 0.064(9) 0.079(14) 0.035(12) 0.008(10) 0.014(10)
C51 0.10(2) 0.071(11) 0.17(3) 0.063(17) -0.003(18) -0.009(14)
N43 0.15(2) 0.103(19) 0.16(3) 0.075(18) 0.006(18) 0.057(18)
C44 0.16(3) 0.069(15) 0.033(12) 0.003(11) -0.017(15) 0.05(2)
C45 0.12(2) 0.080(19) 0.17(3) 0.018(19) -0.024(19) 0.025(19)
N46 0.100(18) 0.15(2) 0.14(2) 0.075(17) 0.045(15) 0.052(17)
C47 0.12(2) 0.086(16) 0.085(19) 0.038(15) 0.049(15) 0.049(18)
C48 0.20(3) 0.109(19) 0.090(18) 0.043(15) 0.053(16) 0.12(2)
N37 0.085(16) 0.14(2) 0.25(3) 0.13(2) 0.03(2) 0.021(17)
C38 0.091(17) 0.087(19) 0.18(3) 0.08(2) 0.02(2) 0.02(2)
C39 0.092(15) 0.11(2) 0.13(2) 0.065(18) 0.042(18) 0.002(16)

loop_
_atom_type_symbol
_atom_type_description
_atom_type_scat_dispersion_real
_atom_type_scat_dispersion_imag
_atom_type_scat_source
C C 0.0033 0.0016 'International Tables Vol C Tables 4.2.6.8 and 6.1.1.4'
H H 0.0000 0.0000 'International Tables Vol C Tables 4.2.6.8 and 6.1.1.4'
N N 0.0061 0.0033 'International Tables Vol C Tables 4.2.6.8 and 6.1.1.4'
F F 0.0171 0.0103 'International Tables Vol C Tables 4.2.6.8 and 6.1.1.4'
Ag Ag -0.8971 1.1015 'International Tables Vol C Tables 4.2.6.8 and 6.1.1.4'
Sb Sb -0.5866 1.5461 'International Tables Vol C Tables 4.2.6.8 and 6.1.1.4'

loop_
_geom_angle_atom_site_label_1
_geom_angle_atom_site_label_2
_geom_angle_atom_site_label_3
_geom_angle
_geom_angle_site_symmetry_1
_geom_angle_site_symmetry_3
_geom_angle_publ_flag
F17 Sb15 F16 90.8(8) . . ?
F17 Sb15 F18 91.9(6) . . ?
F16 Sb15 F18 91.8(6) . . ?
F22 Sb19 F23 90.9(6) . . ?
F22 Sb19 F25 179.3(6) . . ?
F23 Sb19 F25 89.8(6) . . ?
F22 Sb19 F20 90.4(5) . . ?
F23 Sb19 F20 178.7(5) . . ?
F25 Sb19 F20 89.0(5) . . ?
F22 Sb19 F24 90.5(5) . . ?
F23 Sb19 F24 90.3(5) . . ?
F25 Sb19 F24 89.3(4) . . ?
F20 Sb19 F24 89.3(4) . . ?
F22 Sb19 F21 90.7(5) . . ?
F23 Sb19 F21 90.0(5) . . ?
F25 Sb19 F21 89.5(5) . . ?
F20 Sb19 F21 90.3(4) . . ?
F24 Sb19 F21 178.8(5) . . ?
N12B Ag1 N12A 120.1(4) 2 . y
N12B Ag1 N1' 130.8(4) 2 . y
N12A Ag1 N1' 104.3(4) . . y
N12B Ag1 N1 119.5(4) 2 . y
N12A Ag1 N1 99.2(4) . . y
N1' Ag1 N1 68.4(4) . . y
N12C Ag2 N12D 126.5(4) 2 . y
N12C Ag2 N1A 109.4(4) 2 . y
N12D Ag2 N1A 113.1(4) . . y
N12C Ag2 N1B 130.8(4) 2 . y
N12D Ag2 N1B 94.5(4) . . y
N1A Ag2 N1B 69.3(4) . . y
N12 Ag3 N12' 118.0(4) 2 . y
N12 Ag3 N1C 123.6(4) 2 . y
N12' Ag3 N1C 106.9(4) . . y
N12 Ag3 N1D 121.1(4) 2 . y
N12' Ag3 N1D 108.6(4) . . y
N1C Ag3 N1D 68.5(4) . . y
C2 N1 C6 118.0(12) . . ?
C2 N1 Ag1 119.4(9) . . y
C6 N1 Ag1 120.9(8) . . y
C2' N1' C6' 119.0(11) . . ?
C2' N1' Ag1 119.3(9) . . y
C6' N1' Ag1 121.2(9) . . y
C6A N1A C2A 117.8(12) . . ?
C6A N1A Ag2 123.2(9) . . y
C2A N1A Ag2 116.4(9) . . y
C6B N1B C2B 121.2(11) . . ?
C6B N1B Ag2 120.0(8) . . y
C2B N1B Ag2 116.4(9) . . y
C2C N1C C6C 118.6(11) . . ?
C2C N1C Ag3 120.1(9) . . y
C6C N1C Ag3 121.0(9) . . y
C2D N1D C6D 119.3(12) . . ?
C2D N1D Ag3 118.3(8) . . y
C6D N1D Ag3 121.2(9) . . y
C11 N12 C13 117.0(12) . . ?
C11 N12 Ag3 123.6(10) . 2 y
C13 N12 Ag3 118.9(10) . 2 y
C11' N12' C13' 117.5(13) . . ?
C11' N12' Ag3 117.1(9) . . y
C13' N12' Ag3 124.2(9) . . y
C13A N12A C11A 116.2(14) . . ?
C13A N12A Ag1 116.7(10) . . y
C11A N12A Ag1 126.9(10) . . y
C13B N12B C11B 118.2(12) . . ?
C13B N12B Ag1 122.6(10) . 2 y
C11B N12B Ag1 118.9(9) . 2 y
C13C N12C C11C 117.7(12) . . ?
C13C N12C Ag2 119.4(9) . 2 y
C11C N12C Ag2 122.2(10) . 2 y
C13D N12D C11D 117.2(13) . . ?
C13D N12D Ag2 123.4(10) . . y
C11D N12D Ag2 118.9(9) . . y
N1 C2 C3 122.2(13) . . ?
N1 C2 C2' 115.1(12) . . ?
C3 C2 C2' 122.6(13) . . ?
N1' C2' C3' 121.7(12) . . ?
N1' C2' C2 115.6(11) . . ?
C3' C2' C2 122.8(13) . . ?
N1A C2A C3A 120.4(13) . . ?
N1A C2A C2B 115.0(11) . . ?
C3A C2A C2B 124.5(12) . . ?
N1B C2B C3B 119.8(13) . . ?
N1B C2B C2A 118.6(11) . . ?
C3B C2B C2A 121.6(12) . . ?
N1C C2C C3C 122.7(12) . . ?
N1C C2C C2D 115.2(11) . . ?
C3C C2C C2D 122.1(12) . . ?
N1D C2D C3D 122.2(13) . . ?
N1D C2D C2C 116.5(11) . . ?
C3D C2D C2C 121.2(13) . . ?
C4 C3 C2 117.8(14) . . ?
C4' C3' C2' 119.5(13) . . ?
C4A C3A C2A 120.5(13) . . ?
C4B C3B C2B 119.2(13) . . ?
C2C C3C C4C 119.0(13) . . ?
C4D C3D C2D 117.7(15) . . ?
C3 C4 C5 122.8(15) . . ?
C3' C4' C5' 119.0(13) . . ?
C3A C4A C5A 120.4(14) . . ?
C5B C4B C3B 121.0(14) . . ?
C5C C4C C3C 118.7(14) . . ?
C3D C4D C5D 119.9(16) . . ?
C4 C5 C6 116.6(14) . . ?
C4' C5' C6' 120.4(14) . . ?
C4A C5A C6A 117.2(14) . . ?
C4B C5B C6B 116.1(14) . . ?
C4C C5C C6C 118.9(14) . . ?
C6D C5D C4D 120.6(15) . . ?
N1 C6 C5 122.7(13) . . ?
N1 C6 C7 114.4(12) . . ?
C5 C6 C7 122.9(13) . . ?
N1' C6' C5' 120.3(13) . . ?
N1' C6' C7' 116.4(12) . . ?
C5' C6' C7' 123.2(13) . . ?
N1A C6A C5A 123.6(13) . . ?
N1A C6A C7A 112.6(13) . . ?
C5A C6A C7A 123.7(14) . . ?
N1B C6B C5B 122.6(12) . . ?
N1B C6B C7B 118.8(12) . . ?
C5B C6B C7B 118.6(13) . . ?
N1C C6C C5C 121.8(13) . . ?
N1C C6C C7C 116.3(13) . . ?
C5C C6C C7C 121.8(13) . . ?
N1D C6D C5D 120.2(14) . . ?
N1D C6D C7D 116.3(13) . . ?
C5D C6D C7D 123.5(14) . . ?
C8 C7 C6 173.4(17) . . ?
C8' C7' C6' 178.2(15) . . ?
C8A C7A C6A 171.1(17) . . ?
C8B C7B C6B 177.4(17) . . ?
C8C C7C C6C 173.8(17) . . ?
C8D C7D C6D 177.8(18) . . ?
C7 C8 C9 177.7(16) . . ?
C7' C8' C9' 175.7(14) . . ?
C7A C8A C9A 176.5(17) . . ?
C7B C8B C9B 176.0(16) . . ?
C7C C8C C9C 175.7(18) . . ?
C7D C8D C9D 177.0(16) . . ?
C10 C9 C14 117.9(13) . . ?
C10 C9 C8 121.8(13) . . ?
C14 C9 C8 120.3(13) . . ?
C14' C9' C10' 117.3(13) . . ?
C14' C9' C8' 122.0(13) . . ?
C10' C9' C8' 120.7(12) . . ?
C14A C9A C10A 116.9(14) . . ?
C14A C9A C8A 121.9(14) . . ?
C10A C9A C8A 121.1(14) . . ?
C14B C9B C10B 116.3(13) . . ?
C14B C9B C8B 123.3(14) . . ?
C10B C9B C8B 120.4(13) . . ?
C10C C9C C14C 117.5(13) . . ?
C10C C9C C8C 121.7(14) . . ?
C14C C9C C8C 120.7(15) . . ?
C10D C9D C8D 123.8(14) . . ?
C10D C9D C14D 117.4(14) . . ?
C8D C9D C14D 118.8(13) . . ?
C9 C10 C11 118.0(14) . . ?
C11' C10' C9' 117.9(13) . . ?
C11A C10A C9A 119.3(14) . . ?
C9B C10B C11B 119.5(13) . . ?
C11C C10C C9C 119.5(14) . . ?
C9D C10D C11D 121.7(14) . . ?
N12 C11 C10 125.4(14) . . ?
N12' C11' C10' 125.1(14) . . ?
N12A C11A C10A 124.5(14) . . ?
N12B C11B C10B 122.5(14) . . ?
N12C C11C C10C 122.9(15) . . ?
N12D C11D C10D 123.1(13) . . ?
N12 C13 C14 121.9(14) . . ?
N12' C13' C14' 121.4(13) . . ?
N12A C13A C14A 124.4(16) . . ?
N12B C13B C14B 121.9(15) . . ?
N12C C13C C14C 123.5(14) . . ?
N12D C13D C14D 122.8(14) . . ?
C9 C14 C13 119.8(14) . . ?
C9' C14' C13' 120.7(13) . . ?
C9A C14A C13A 118.3(15) . . ?
C9B C14B C13B 121.5(15) . . ?
C13C C14C C9C 118.8(14) . . ?
C13D C14D C9D 117.9(13) . . ?
F36 Sb33 F36 180.000(3) 2_656 . ?
F36 Sb33 F34 88.8(13) 2_656 2_656 ?
F36 Sb33 F34 91.2(13) . 2_656 ?
F36 Sb33 F34 91.2(13) 2_656 . ?
F36 Sb33 F34 88.8(13) . . ?
F34 Sb33 F34 180.000(2) 2_656 . ?
F36 Sb33 F35 89.2(7) 2_656 2_656 ?
F36 Sb33 F35 90.8(7) . 2_656 ?
F34 Sb33 F35 88.1(7) 2_656 2_656 ?
F34 Sb33 F35 91.9(7) . 2_656 ?
F36 Sb33 F35 90.8(7) 2_656 . ?
F36 Sb33 F35 89.2(7) . . ?
F34 Sb33 F35 91.9(7) 2_656 . ?
F34 Sb33 F35 88.1(7) . . ?
F35 Sb33 F35 180.0(10) 2_656 . ?
F28 Sb26 F29 90.1(6) . . ?
F28 Sb26 F27 89.9(5) . . ?
F29 Sb26 F27 89.8(7) . . ?
F28 Sb26 F31 177.6(7) . . ?
F29 Sb26 F31 92.2(8) . . ?
F27 Sb26 F31 90.3(6) . . ?
F28 Sb26 F30 90.4(5) . . ?
F29 Sb26 F30 91.0(5) . . ?
F27 Sb26 F30 179.2(6) . . ?
F31 Sb26 F30 89.4(5) . . ?
F28 Sb26 F32 88.4(4) . . ?
F29 Sb26 F32 178.5(6) . . ?
F27 Sb26 F32 90.1(6) . . ?
F31 Sb26 F32 89.3(7) . . ?
F30 Sb26 F32 89.1(5) . . ?
N40 C41 C42 177(2) . . ?
N52 C53 C54 176(2) . . ?
N49 C50 C51 176(2) . . ?
N43 C44 C45 170(3) . . ?
N46 C47 C48 177(3) . . ?
N37 C38 C39 178(4) . . ?

loop_
_geom_bond_atom_site_label_1
_geom_bond_atom_site_label_2
_geom_bond_distance
_geom_bond_site_symmetry_2
_geom_bond_publ_flag
Sb15 F17 1.825(11) . ?
Sb15 F16 1.838(11) . ?
Sb15 F18 1.884(11) . ?
Sb19 F22 1.843(10) . ?
Sb19 F23 1.851(11) . ?
Sb19 F25 1.856(10) . ?
Sb19 F20 1.856(10) . ?
Sb19 F24 1.878(9) . ?
Sb19 F21 1.889(10) . ?
Ag1 N12B 2.230(11) 2 y
Ag1 N12A 2.347(12) . y
Ag1 N1' 2.378(10) . y
Ag1 N1 2.388(11) . y
Ag2 N12C 2.255(11) 2 y
Ag2 N12D 2.267(12) . y
Ag2 N1A 2.407(11) . y
Ag2 N1B 2.425(11) . y
Ag3 N12 2.244(11) 2 y
Ag3 N12' 2.315(12) . y
Ag3 N1C 2.386(11) . y
Ag3 N1D 2.407(10) . y
N1 C2 1.317(16) . ?
N1 C6 1.382(17) . ?
N1' C2' 1.341(16) . ?
N1' C6' 1.369(17) . ?
N1A C6A 1.365(17) . ?
N1A C2A 1.388(16) . ?
N1B C6B 1.339(17) . ?
N1B C2B 1.341(15) . ?
N1C C2C 1.351(16) . ?
N1C C6C 1.368(17) . ?
N1D C2D 1.349(17) . ?
N1D C6D 1.370(18) . ?
N12 C11 1.335(18) . ?
N12 C13 1.349(18) . ?
N12 Ag3 2.244(11) 2 ?
N12' C11' 1.321(17) . ?
N12' C13' 1.354(17) . ?
N12A C13A 1.305(19) . ?
N12A C11A 1.348(18) . ?
N12B C13B 1.318(18) . ?
N12B C11B 1.338(17) . ?
N12B Ag1 2.230(11) 2 ?
N12C C13C 1.333(17) . ?
N12C C11C 1.341(17) . ?
N12C Ag2 2.255(11) 2 ?
N12D C13D 1.349(17) . ?
N12D C11D 1.363(17) . ?
C2 C3 1.425(19) . ?
C2 C2' 1.520(19) . ?
C2' C3' 1.402(18) . ?
C2A C3A 1.402(18) . ?
C2A C2B 1.471(19) . ?
C2B C3B 1.420(18) . ?
C2C C3C 1.385(18) . ?
C2C C2D 1.507(18) . ?
C2D C3D 1.405(19) . ?
C3 C4 1.34(2) . ?
C3' C4' 1.369(19) . ?
C3A C4A 1.383(19) . ?
C3B C4B 1.39(2) . ?
C3C C4C 1.41(2) . ?
C3D C4D 1.38(2) . ?
C4 C5 1.37(2) . ?
C4' C5' 1.37(2) . ?
C4A C5A 1.387(19) . ?
C4B C5B 1.395(19) . ?
C4C C5C 1.40(2) . ?
C4D C5D 1.38(2) . ?
C5 C6 1.390(19) . ?
C5' C6' 1.394(18) . ?
C5A C6A 1.414(19) . ?
C5B C6B 1.431(19) . ?
C5C C6C 1.40(2) . ?
C5D C6D 1.38(2) . ?
C6 C7 1.460(19) . ?
C6' C7' 1.412(19) . ?
C6A C7A 1.44(2) . ?
C6B C7B 1.442(18) . ?
C6C C7C 1.429(19) . ?
C6D C7D 1.45(2) . ?
C7 C8 1.186(18) . ?
C7' C8' 1.207(18) . ?
C7A C8A 1.210(19) . ?
C7B C8B 1.190(18) . ?
C7C C8C 1.205(19) . ?
C7D C8D 1.183(19) . ?
C8 C9 1.439(19) . ?
C8' C9' 1.465(19) . ?
C8A C9A 1.44(2) . ?
C8B C9B 1.451(19) . ?
C8C C9C 1.43(2) . ?
C8D C9D 1.45(2) . ?
C9 C10 1.386(19) . ?
C9 C14 1.41(2) . ?
C9' C14' 1.388(17) . ?
C9' C10' 1.407(19) . ?
C9A C14A 1.39(2) . ?
C9A C10A 1.40(2) . ?
C9B C14B 1.37(2) . ?
C9B C10B 1.39(2) . ?
C9C C10C 1.39(2) . ?
C9C C14C 1.40(2) . ?
C9D C10D 1.342(19) . ?
C9D C14D 1.45(2) . ?
C10 C11 1.395(19) . ?
C10' C11' 1.393(19) . ?
C10A C11A 1.37(2) . ?
C10B C11B 1.405(18) . ?
C10C C11C 1.388(19) . ?
C10D C11D 1.376(19) . ?
C13 C14 1.41(2) . ?
C13' C14' 1.402(19) . ?
C13A C14A 1.42(2) . ?
C13B C14B 1.397(19) . ?
C13C C14C 1.390(19) . ?
C13D C14D 1.41(2) . ?
Sb33 F36 1.782(16) 2_656 ?
Sb33 F36 1.782(16) . ?
Sb33 F34 1.814(14) 2_656 ?
Sb33 F34 1.814(14) . ?
Sb33 F35 1.865(11) 2_656 ?
Sb33 F35 1.865(11) . ?
Sb26 F28 1.843(10) . ?
Sb26 F29 1.844(12) . ?
Sb26 F27 1.849(11) . ?
Sb26 F31 1.858(12) . ?
Sb26 F30 1.866(10) . ?
Sb26 F32 1.873(10) . ?
N40 C41 1.12(2) . ?
C41 C42 1.45(3) . ?
N52 C53 1.16(2) . ?
C53 C54 1.44(3) . ?
N49 C50 1.11(2) . ?
C50 C51 1.52(3) . ?
N43 C44 1.13(4) . ?
C44 C45 1.64(4) . ?
N46 C47 1.18(3) . ?
C47 C48 1.52(3) . ?
N37 C38 1.16(3) . ?
C38 C39 1.41(4) . ?
